data_4510120
loop_
_publ_author_name
'Pan, Fangfang'
'Englert, Ulli'

_publ_section_title
;
 N-(6-Methyl-2-pyridyl)mesitylenesulfonamide: An Efficient Template for
 Polyiodides
;
_journal_issue 3
_journal_name_full 'Crystal Growth &amp; Design'
_journal_page_first 1057
_journal_paper_doi 10.1021/cg4015477
_journal_volume 14
_journal_year 2014
_chemical_formula_moiety 'C15 H19 N2 O2 S, C15 H18 N2 O2 S, I5'
_chemical_formula_sum 'C30 H37 I5 N4 O4 S2'
_chemical_formula_weight 1216.26
_chemical_name_systematic
; 
 ? 
;
_space_group_IT_number 7
_symmetry_cell_setting monoclinic
_symmetry_space_group_name_Hall 'P -2yc'
_symmetry_space_group_name_H-M 'P 1 c 1'
_atom_sites_solution_hydrogens geom
_atom_sites_solution_primary direct
_atom_sites_solution_secondary difmap
_audit_creation_method SHELXL-97
_cell_angle_alpha 90.00
_cell_angle_beta 132.421(3)
_cell_angle_gamma 90.00
_cell_formula_units_Z 2
_cell_length_a 16.9768(14)
_cell_length_b 6.0927(5)
_cell_length_c 25.1670(15)
_cell_measurement_reflns_used 1263
_cell_measurement_temperature 100(2)
_cell_measurement_theta_max 17.5249
_cell_measurement_theta_min 2.3995
_cell_volume 1921.7(3)
_computing_cell_refinement SMART
_computing_data_collection 'SMART (Bruker, 2001)'
_computing_data_reduction 'SAINT (Bruker, 1999)'
_computing_molecular_graphics 'PLATON (Spek, 2003)'
_computing_publication_material 'SHELXL-97 (Sheldrick, 2008)'
_computing_structure_refinement 'SHELXL-97 (Sheldrick, 2008)'
_computing_structure_solution 'SHELXS-97 (Sheldrick, 2008)'
_diffrn_ambient_temperature 100(2)
_diffrn_measured_fraction_theta_full 0.993
_diffrn_measured_fraction_theta_max 0.993
_diffrn_measurement_device_type 'CCD area detector'
_diffrn_measurement_method 'omega scans'
_diffrn_radiation_monochromator 'multilayer optics'
_diffrn_radiation_source 'Incoatec microsource'
_diffrn_radiation_type MoK\a
_diffrn_radiation_wavelength 0.71073
_diffrn_reflns_av_R_equivalents 0.0963
_diffrn_reflns_av_sigmaI/netI 0.1252
_diffrn_reflns_limit_h_max 22
_diffrn_reflns_limit_h_min -22
_diffrn_reflns_limit_k_max 8
_diffrn_reflns_limit_k_min -8
_diffrn_reflns_limit_l_max 33
_diffrn_reflns_limit_l_min -33
_diffrn_reflns_number 24336
_diffrn_reflns_theta_full 28.00
_diffrn_reflns_theta_max 28.00
_diffrn_reflns_theta_min 1.62
_exptl_absorpt_coefficient_mu 4.193
_exptl_absorpt_correction_T_max 0.9593
_exptl_absorpt_correction_T_min 0.5358
_exptl_absorpt_correction_type multi-scan
_exptl_absorpt_process_details SADABS
_exptl_crystal_colour brown
_exptl_crystal_density_diffrn 2.102
_exptl_crystal_density_method 'not measured'
_exptl_crystal_description needle
_exptl_crystal_F_000 1148
_exptl_crystal_size_max 0.17
_exptl_crystal_size_mid 0.01
_exptl_crystal_size_min 0.01
_refine_diff_density_max 1.137
_refine_diff_density_min -0.985
_refine_diff_density_rms 0.205
_refine_ls_abs_structure_details 'Flack H D (1983), Acta Cryst. A39, 876-881'
_refine_ls_abs_structure_Flack 0.31(3)
_refine_ls_extinction_method none
_refine_ls_goodness_of_fit_ref 1.012
_refine_ls_hydrogen_treatment constr
_refine_ls_matrix_type full
_refine_ls_number_parameters 403
_refine_ls_number_reflns 9051
_refine_ls_number_restraints 113
_refine_ls_restrained_S_all 1.007
_refine_ls_R_factor_all 0.0895
_refine_ls_R_factor_gt 0.0578
_refine_ls_shift/su_max 0.001
_refine_ls_shift/su_mean 0.000
_refine_ls_structure_factor_coef Fsqd
_refine_ls_weighting_details 'calc w=1/[\s^2^(Fo^2^)+(0.0051P)^2^+0.0000P] where P=(Fo^2^+2Fc^2^)/3'
_refine_ls_weighting_scheme calc
_refine_ls_wR_factor_gt 0.0769
_refine_ls_wR_factor_ref 0.0874
_reflns_number_gt 6828
_reflns_number_total 9051
_reflns_threshold_expression >2sigma(I)
_cod_data_source_file cg4015477_si_001.cif
_cod_data_source_block 6_beta
_cod_depositor_comments
;
The following automatic conversions were performed:

'_symmetry_cell_setting' value 'Monoclinic' changed to 'monoclinic'
according to
/usr/data/users/saulius/crontab/automatic-downloads/current/ACS/lib/dictionaries/cif_core.dic
dictionary named 'cif_core.dic' version 2.4.2 from
2011-04-26.

'_exptl_absorpt_correction_type' value 'Multi-scan'
changed to 'multi-scan' according to
/usr/data/users/saulius/crontab/automatic-downloads/current/ACS/lib/dictionaries/cif_core.dic
dictionary named 'cif_core.dic' version 2.4.2 from 2011-04-26.

Automatic conversion script
Id: cif_fix_values 2281 2013-09-26 08:29:07Z andrius 
;
_cod_original_sg_symbol_H-M Pc
_cod_database_code 4510120

loop_
_symmetry_equiv_pos_as_xyz
'x, y, z'
'x, -y, z+1/2'

loop_
_atom_site_label
_atom_site_type_symbol
_atom_site_fract_x
_atom_site_fract_y
_atom_site_fract_z
_atom_site_U_iso_or_equiv
_atom_site_adp_type
_atom_site_occupancy
_atom_site_symmetry_multiplicity
_atom_site_calc_flag
_atom_site_refinement_flags
I1 I 0.78040(6) 1.38627(12) 0.92237(4) 0.0285(2) Uani 1 1 d U
I2 I 0.91074(6) 1.02603(13) 1.03087(4) 0.02197(17) Uani 1 1 d U
I3 I 1.01651(6) 0.67723(13) 1.13136(4) 0.02451(18) Uani 1 1 d U
I4 I 0.62366(6) 1.02243(13) 0.83102(4) 0.02317(18) Uani 1 1 d U
I5 I 0.48285(6) 0.67329(13) 0.74394(4) 0.0297(2) Uani 1 1 d U
S1 S 0.4253(2) 0.5703(5) 0.96747(15) 0.0188(6) Uani 1 1 d U
O1 O 0.4033(6) 0.6214(12) 1.0124(4) 0.0211(16) Uani 1 1 d U
O2 O 0.4194(6) 0.7458(13) 0.9266(4) 0.0234(17) Uani 1 1 d U
N1 N 0.2660(6) 0.1038(14) 0.8286(4) 0.0170(18) Uani 1 1 d U
H1N H 0.2238 0.0624 0.8364 0.020 Uiso 1 1 d R
N2 N 0.3338(7) 0.3846(15) 0.9110(5) 0.0209(18) Uani 1 1 d U
H2N H 0.2952 0.3414 0.9219 0.025 Uiso 1 1 d R
C1 C 0.3292(9) 0.286(2) 0.8592(6) 0.021(2) Uani 1 1 d U
C2 C 0.2530(8) -0.0208(17) 0.7784(5) 0.015(2) Uani 1 1 d U
C3 C 0.3087(8) 0.0327(18) 0.7590(5) 0.022(2) Uani 1 1 d U
H3 H 0.3023 -0.0528 0.7246 0.026 Uiso 1 1 calc R
C4 C 0.3750(8) 0.2155(18) 0.7907(6) 0.024(2) Uani 1 1 d U
H4 H 0.4143 0.2531 0.7776 0.028 Uiso 1 1 calc R
C5 C 0.3860(9) 0.3429(19) 0.8398(6) 0.023(3) Uani 1 1 d U
H5 H 0.4313 0.4679 0.8602 0.028 Uiso 1 1 calc R
C6 C 0.1791(10) -0.2092(19) 0.7492(7) 0.029(3) Uani 1 1 d U
H6A H 0.1906 -0.3094 0.7245 0.043 Uiso 1 1 calc R
H6B H 0.1053 -0.1561 0.7151 0.043 Uiso 1 1 calc R
H6C H 0.1924 -0.2870 0.7887 0.043 Uiso 1 1 calc R
C7 C 0.5492(8) 0.4381(18) 1.0194(5) 0.0151(13) Uani 1 1 d U
C8 C 0.5655(9) 0.2502(18) 1.0612(6) 0.016(2) Uani 1 1 d U
C9 C 0.6625(9) 0.1445(18) 1.1025(6) 0.020(2) Uani 1 1 d U
H9 H 0.6755 0.0224 1.1310 0.024 Uiso 1 1 calc R
C10 C 0.7420(9) 0.212(2) 1.1037(6) 0.024(2) Uani 1 1 d U
C11 C 0.7250(8) 0.3875(18) 1.0644(6) 0.022(2) Uani 1 1 d U
H11 H 0.7808 0.4331 1.0667 0.026 Uiso 1 1 calc R
C12 C 0.6285(8) 0.5067(18) 1.0201(5) 0.0177(14) Uani 1 1 d U
C13 C 0.4863(9) 0.1697(19) 1.0656(6) 0.030(3) Uani 1 1 d U
H13A H 0.4201 0.1269 1.0176 0.044 Uiso 1 1 calc R
H13B H 0.4713 0.2870 1.0843 0.044 Uiso 1 1 calc R
H13C H 0.5160 0.0426 1.0979 0.044 Uiso 1 1 calc R
C14 C 0.8477(9) 0.0906(19) 1.1517(6) 0.034(3) Uani 1 1 d U
H14A H 0.8994 0.1715 1.1536 0.051 Uiso 1 1 calc R
H14B H 0.8376 -0.0566 1.1323 0.051 Uiso 1 1 calc R
H14C H 0.8743 0.0786 1.2003 0.051 Uiso 1 1 calc R
C15 C 0.6243(9) 0.7070(19) 0.9819(6) 0.024(2) Uani 1 1 d U
H15A H 0.5619 0.6962 0.9301 0.036 Uiso 1 1 calc R
H15B H 0.6892 0.7129 0.9898 0.036 Uiso 1 1 calc R
H15C H 0.6190 0.8404 1.0010 0.036 Uiso 1 1 calc R
S2 S 0.1239(2) 0.0322(5) 0.89958(15) 0.0174(6) Uani 1 1 d U
O3 O 0.1437(6) -0.0180(13) 0.8529(4) 0.0232(17) Uani 1 1 d U
O4 O 0.1396(6) -0.1463(12) 0.9434(4) 0.0218(17) Uani 1 1 d U
N3 N 0.2640(6) 0.4995(13) 1.0326(4) 0.0170(18) Uani 1 1 d U
H3N H 0.3083 0.5384 1.0266 0.020 Uiso 1 1 d R
N4 N 0.2018(7) 0.2361(14) 0.9469(5) 0.0173(17) Uani 1 1 d U
C16 C 0.1964(8) 0.3249(19) 0.9953(6) 0.017(2) Uani 1 1 d U
C17 C 0.2723(9) 0.6261(18) 1.0805(6) 0.021(2) Uani 1 1 d U
C18 C 0.2060(9) 0.5810(18) 1.0915(6) 0.026(2) Uani 1 1 d U
H18 H 0.2070 0.6705 1.1228 0.031 Uiso 1 1 calc R
C19 C 0.1365(9) 0.4035(19) 1.0568(6) 0.029(3) Uani 1 1 d U
H19 H 0.0919 0.3684 1.0658 0.034 Uiso 1 1 calc R
C20 C 0.1327(9) 0.2819(19) 1.0106(6) 0.023(3) Uani 1 1 d U
H20 H 0.0846 0.1616 0.9874 0.028 Uiso 1 1 calc R
C21 C 0.3481(9) 0.8138(18) 1.1136(6) 0.025(3) Uani 1 1 d U
H21A H 0.3401 0.8929 1.0763 0.037 Uiso 1 1 calc R
H21B H 0.4214 0.7588 1.1500 0.037 Uiso 1 1 calc R
H21C H 0.3329 0.9133 1.1363 0.037 Uiso 1 1 calc R
C22 C -0.0107(8) 0.1251(17) 0.8434(5) 0.0151(13) Uani 1 1 d U
C23 C -0.0380(9) 0.3140(17) 0.8007(6) 0.021(2) Uani 1 1 d U
C24 C -0.1438(8) 0.3820(19) 0.7568(6) 0.020(2) Uani 1 1 d U
H24 H -0.1651 0.5083 0.7277 0.024 Uiso 1 1 calc R
C25 C -0.2193(9) 0.278(2) 0.7529(6) 0.027(3) Uani 1 1 d U
C26 C -0.1888(9) 0.0868(19) 0.7939(6) 0.026(2) Uani 1 1 d U
H26 H -0.2412 0.0079 0.7895 0.032 Uiso 1 1 calc R
C27 C -0.0846(8) 0.0086(18) 0.8408(5) 0.0177(14) Uani 1 1 d U
C28 C 0.0353(9) 0.4371(17) 0.7988(6) 0.025(3) Uani 1 1 d U
H28A H 0.0966 0.4896 0.8472 0.037 Uiso 1 1 calc R
H28B H -0.0024 0.5626 0.7661 0.037 Uiso 1 1 calc R
H28C H 0.0604 0.3404 0.7816 0.037 Uiso 1 1 calc R
C29 C -0.3304(9) 0.370(2) 0.7096(6) 0.039(3) Uani 1 1 d U
H29A H -0.3808 0.2491 0.6923 0.059 Uiso 1 1 calc R
H29B H -0.3509 0.4520 0.6684 0.059 Uiso 1 1 calc R
H29C H -0.3314 0.4677 0.7400 0.059 Uiso 1 1 calc R
C30 C -0.0652(9) -0.1932(17) 0.8836(6) 0.023(2) Uani 1 1 d U
H30A H -0.0099 -0.1610 0.9352 0.034 Uiso 1 1 calc R
H30B H -0.0417 -0.3147 0.8716 0.034 Uiso 1 1 calc R
H30C H -0.1314 -0.2342 0.8716 0.034 Uiso 1 1 calc R

loop_
_atom_site_aniso_label
_atom_site_aniso_U_11
_atom_site_aniso_U_22
_atom_site_aniso_U_33
_atom_site_aniso_U_23
_atom_site_aniso_U_13
_atom_site_aniso_U_12
I1 0.0349(5) 0.0200(4) 0.0258(4) 0.0008(4) 0.0185(4) -0.0032(4)
I2 0.0244(4) 0.0194(4) 0.0231(4) -0.0027(3) 0.0164(4) -0.0028(3)
I3 0.0234(4) 0.0207(4) 0.0270(4) 0.0012(3) 0.0160(4) 0.0025(3)
I4 0.0234(4) 0.0214(4) 0.0250(4) 0.0041(3) 0.0164(4) 0.0021(3)
I5 0.0269(5) 0.0212(4) 0.0344(5) 0.0000(4) 0.0180(4) 0.0007(4)
S1 0.0172(14) 0.0176(15) 0.0193(14) -0.0010(11) 0.0114(13) -0.0009(11)
O1 0.026(4) 0.020(4) 0.023(4) -0.005(3) 0.019(4) -0.005(3)
O2 0.026(4) 0.021(4) 0.014(4) 0.005(3) 0.010(4) 0.003(3)
N1 0.014(5) 0.018(5) 0.017(5) 0.001(3) 0.010(4) 0.001(3)
N2 0.016(4) 0.026(5) 0.018(4) -0.002(3) 0.010(3) -0.001(3)
C1 0.015(6) 0.030(6) 0.009(5) -0.003(4) 0.005(5) -0.009(4)
C2 0.011(5) 0.019(5) 0.006(5) 0.003(3) 0.001(4) 0.004(4)
C3 0.018(6) 0.030(6) 0.010(5) -0.003(4) 0.006(5) 0.000(4)
C4 0.025(7) 0.022(6) 0.023(6) 0.000(4) 0.016(6) -0.001(4)
C5 0.022(6) 0.027(7) 0.021(6) -0.007(5) 0.015(5) -0.011(5)
C6 0.040(8) 0.014(6) 0.036(7) -0.002(5) 0.027(7) -0.001(4)
C7 0.015(2) 0.018(4) 0.011(3) -0.006(2) 0.008(3) -0.004(2)
C8 0.021(5) 0.013(5) 0.014(5) -0.005(3) 0.012(5) -0.002(4)
C9 0.025(5) 0.026(6) 0.011(6) 0.004(4) 0.012(5) 0.002(4)
C10 0.015(5) 0.034(7) 0.011(6) -0.003(4) 0.005(5) -0.006(4)
C11 0.015(4) 0.030(6) 0.024(6) -0.005(4) 0.014(5) -0.009(4)
C12 0.016(3) 0.024(4) 0.014(4) -0.009(3) 0.010(3) -0.010(3)
C13 0.026(6) 0.032(7) 0.030(7) 0.000(6) 0.018(6) -0.010(5)
C14 0.021(5) 0.033(7) 0.033(7) -0.004(5) 0.012(6) -0.001(5)
C15 0.025(6) 0.036(7) 0.014(6) -0.003(4) 0.014(5) -0.009(5)
S2 0.0178(13) 0.0166(14) 0.0194(14) -0.0026(11) 0.0133(13) -0.0034(11)
O3 0.025(4) 0.029(5) 0.028(4) -0.011(3) 0.023(4) -0.009(3)
O4 0.021(4) 0.014(4) 0.026(4) 0.001(3) 0.014(4) -0.003(3)
N3 0.012(4) 0.011(5) 0.020(5) 0.004(3) 0.007(4) 0.003(3)
N4 0.016(4) 0.013(4) 0.022(5) -0.002(3) 0.012(4) -0.005(3)
C16 0.008(5) 0.019(6) 0.014(5) 0.002(4) 0.003(5) 0.000(4)
C17 0.020(6) 0.020(6) 0.020(6) 0.000(4) 0.012(5) 0.000(4)
C18 0.025(6) 0.022(6) 0.030(7) -0.002(5) 0.018(6) -0.003(4)
C19 0.026(7) 0.030(7) 0.036(7) -0.010(5) 0.024(6) -0.009(5)
C20 0.019(6) 0.024(7) 0.025(7) -0.005(4) 0.014(6) -0.009(5)
C21 0.016(6) 0.028(6) 0.013(6) 0.000(4) 0.003(5) -0.004(4)
C22 0.015(2) 0.018(4) 0.011(3) -0.006(2) 0.008(3) -0.004(2)
C23 0.014(4) 0.012(5) 0.023(6) -0.004(4) 0.007(5) -0.006(4)
C24 0.017(4) 0.030(6) 0.010(5) -0.002(4) 0.008(4) 0.005(4)
C25 0.013(4) 0.041(7) 0.016(6) -0.007(4) 0.005(5) -0.001(4)
C26 0.020(4) 0.036(6) 0.029(7) -0.008(4) 0.019(5) -0.003(4)
C27 0.016(3) 0.024(4) 0.014(4) -0.009(3) 0.010(3) -0.010(3)
C28 0.028(5) 0.018(6) 0.032(7) 0.010(5) 0.021(6) 0.006(5)
C29 0.012(5) 0.065(10) 0.029(7) 0.003(6) 0.009(6) 0.003(5)
C30 0.025(6) 0.026(6) 0.021(6) -0.009(4) 0.017(5) -0.011(4)

loop_
_atom_type_symbol
_atom_type_description
_atom_type_scat_dispersion_real
_atom_type_scat_dispersion_imag
_atom_type_scat_source
C C 0.0033 0.0016 'International Tables Vol C Tables 4.2.6.8 and 6.1.1.4'
H H 0.0000 0.0000 'International Tables Vol C Tables 4.2.6.8 and 6.1.1.4'
I I -0.4742 1.8119 'International Tables Vol C Tables 4.2.6.8 and 6.1.1.4'
N N 0.0061 0.0033 'International Tables Vol C Tables 4.2.6.8 and 6.1.1.4'
O O 0.0106 0.0060 'International Tables Vol C Tables 4.2.6.8 and 6.1.1.4'
S S 0.1246 0.1234 'International Tables Vol C Tables 4.2.6.8 and 6.1.1.4'

loop_
_geom_angle_atom_site_label_1
_geom_angle_atom_site_label_2
_geom_angle_atom_site_label_3
_geom_angle
I2 I1 I4 83.43(3)
I3 I2 I1 174.57(4)
I5 I4 I1 177.16(4)
O2 S1 O1 118.0(5)
O2 S1 N2 108.8(5)
O1 S1 N2 103.3(5)
O2 S1 C7 110.2(5)
O1 S1 C7 109.2(5)
N2 S1 C7 106.6(5)
C2 N1 C1 123.5(9)
C2 N1 H1N 113.2
C1 N1 H1N 123.0
C1 N2 S1 121.9(8)
C1 N2 H2N 124.4
S1 N2 H2N 113.1
N1 C1 C5 118.4(11)
N1 C1 N2 114.0(9)
C5 C1 N2 127.5(11)
N1 C2 C3 118.9(10)
N1 C2 C6 116.5(10)
C3 C2 C6 124.6(10)
C2 C3 C4 118.2(10)
C2 C3 H3 120.9
C4 C3 H3 120.9
C5 C4 C3 122.7(11)
C5 C4 H4 118.7
C3 C4 H4 118.7
C4 C5 C1 118.3(11)
C4 C5 H5 120.9
C1 C5 H5 120.9
C2 C6 H6A 109.5
C2 C6 H6B 109.5
H6A C6 H6B 109.5
C2 C6 H6C 109.5
H6A C6 H6C 109.5
H6B C6 H6C 109.5
C12 C7 C8 121.0(10)
C12 C7 S1 122.2(9)
C8 C7 S1 116.7(8)
C9 C8 C7 117.6(10)
C9 C8 C13 117.7(10)
C7 C8 C13 124.7(10)
C8 C9 C10 121.8(11)
C8 C9 H9 119.1
C10 C9 H9 119.1
C11 C10 C9 119.6(11)
C11 C10 C14 121.6(11)
C9 C10 C14 118.8(11)
C10 C11 C12 123.2(10)
C10 C11 H11 118.4
C12 C11 H11 118.4
C7 C12 C11 116.9(10)
C7 C12 C15 126.5(10)
C11 C12 C15 116.5(9)
C8 C13 H13A 109.5
C8 C13 H13B 109.5
H13A C13 H13B 109.5
C8 C13 H13C 109.5
H13A C13 H13C 109.5
H13B C13 H13C 109.5
C10 C14 H14A 109.5
C10 C14 H14B 109.5
H14A C14 H14B 109.5
C10 C14 H14C 109.5
H14A C14 H14C 109.5
H14B C14 H14C 109.5
C12 C15 H15A 109.5
C12 C15 H15B 109.5
H15A C15 H15B 109.5
C12 C15 H15C 109.5
H15A C15 H15C 109.5
H15B C15 H15C 109.5
O4 S2 O3 115.8(5)
O4 S2 N4 112.4(5)
O3 S2 N4 103.8(5)
O4 S2 C22 108.9(5)
O3 S2 C22 107.3(5)
N4 S2 C22 108.4(5)
C17 N3 C16 126.1(10)
C17 N3 H3N 113.9
C16 N3 H3N 120.0
C16 N4 S2 116.3(7)
N3 C16 N4 112.6(9)
N3 C16 C20 113.7(10)
N4 C16 C20 133.6(11)
N3 C17 C18 117.5(11)
N3 C17 C21 117.9(10)
C18 C17 C21 124.5(11)
C17 C18 C19 120.0(11)
C17 C18 H18 120.0
C19 C18 H18 120.0
C20 C19 C18 119.8(11)
C20 C19 H19 120.1
C18 C19 H19 120.1
C19 C20 C16 122.8(11)
C19 C20 H20 118.6
C16 C20 H20 118.6
C17 C21 H21A 109.5
C17 C21 H21B 109.5
H21A C21 H21B 109.5
C17 C21 H21C 109.5
H21A C21 H21C 109.5
H21B C21 H21C 109.5
C27 C22 C23 123.2(10)
C27 C22 S2 120.2(8)
C23 C22 S2 116.5(8)
C24 C23 C22 115.4(10)
C24 C23 C28 119.1(10)
C22 C23 C28 125.5(10)
C25 C24 C23 124.1(11)
C25 C24 H24 118.0
C23 C24 H24 118.0
C24 C25 C26 117.9(11)
C24 C25 C29 122.0(12)
C26 C25 C29 120.1(11)
C27 C26 C25 122.4(11)
C27 C26 H26 118.8
C25 C26 H26 118.8
C26 C27 C22 116.9(11)
C26 C27 C30 115.1(10)
C22 C27 C30 128.0(10)
C23 C28 H28A 109.5
C23 C28 H28B 109.5
H28A C28 H28B 109.5
C23 C28 H28C 109.5
H28A C28 H28C 109.5
H28B C28 H28C 109.5
C25 C29 H29A 109.5
C25 C29 H29B 109.5
H29A C29 H29B 109.5
C25 C29 H29C 109.5
H29A C29 H29C 109.5
H29B C29 H29C 109.5
C27 C30 H30A 109.5
C27 C30 H30B 109.5
H30A C30 H30B 109.5
C27 C30 H30C 109.5
H30A C30 H30C 109.5
H30B C30 H30C 109.5

loop_
_geom_bond_atom_site_label_1
_geom_bond_atom_site_label_2
_geom_bond_distance
I1 I2 3.0029(11)
I1 I4 3.0044(12)
I2 I3 2.8301(11)
I4 I5 2.8239(12)
S1 O2 1.439(8)
S1 O1 1.444(7)
S1 N2 1.654(9)
S1 C7 1.752(11)
N1 C2 1.357(12)
N1 C1 1.362(14)
N1 H1N 0.8980
N2 C1 1.391(13)
N2 H2N 0.9021
C1 C5 1.387(14)
C2 C3 1.366(14)
C2 C6 1.480(15)
C3 C4 1.390(14)
C3 H3 0.9500
C4 C5 1.362(14)
C4 H4 0.9500
C5 H5 0.9500
C6 H6A 0.9800
C6 H6B 0.9800
C6 H6C 0.9800
C7 C12 1.399(14)
C7 C8 1.450(14)
C8 C9 1.378(14)
C8 C13 1.504(14)
C9 C10 1.392(15)
C9 H9 0.9500
C10 C11 1.349(15)
C10 C14 1.517(15)
C11 C12 1.411(14)
C11 H11 0.9500
C12 C15 1.526(15)
C13 H13A 0.9800
C13 H13B 0.9800
C13 H13C 0.9800
C14 H14A 0.9800
C14 H14B 0.9800
C14 H14C 0.9800
C15 H15A 0.9800
C15 H15B 0.9800
C15 H15C 0.9800
S2 O4 1.440(8)
S2 O3 1.456(7)
S2 N4 1.608(9)
S2 C22 1.783(10)
N3 C17 1.355(13)
N3 C16 1.370(13)
N3 H3N 0.8949
N4 C16 1.389(13)
C16 C20 1.397(14)
C17 C18 1.356(14)
C17 C21 1.487(14)
C18 C19 1.390(15)
C18 H18 0.9500
C19 C20 1.343(15)
C19 H19 0.9500
C20 H20 0.9500
C21 H21A 0.9800
C21 H21B 0.9800
C21 H21C 0.9800
C22 C27 1.405(13)
C22 C23 1.422(14)
C23 C24 1.393(13)
C23 C28 1.482(14)
C24 C25 1.374(16)
C24 H24 0.9500
C25 C26 1.402(16)
C25 C29 1.512(15)
C26 C27 1.389(14)
C26 H26 0.9500
C27 C30 1.517(14)
C28 H28A 0.9800
C28 H28B 0.9800
C28 H28C 0.9800
C29 H29A 0.9800
C29 H29B 0.9800
C29 H29C 0.9800
C30 H30A 0.9800
C30 H30B 0.9800
C30 H30C 0.9800

loop_
_geom_torsion_atom_site_label_1
_geom_torsion_atom_site_label_2
_geom_torsion_atom_site_label_3
_geom_torsion_atom_site_label_4
_geom_torsion
I4 I1 I2 I3 -53.6(4)
I2 I1 I4 I5 -76.1(8)
O2 S1 N2 C1 55.9(10)
O1 S1 N2 C1 -177.9(9)
C7 S1 N2 C1 -62.9(10)
C2 N1 C1 C5 -2.1(17)
C2 N1 C1 N2 -178.0(9)
S1 N2 C1 N1 165.8(8)
S1 N2 C1 C5 -9.7(17)
C1 N1 C2 C3 2.4(16)
C1 N1 C2 C6 -178.3(10)
N1 C2 C3 C4 -1.1(15)
C6 C2 C3 C4 179.7(10)
C2 C3 C4 C5 -0.3(17)
C3 C4 C5 C1 0.7(18)
N1 C1 C5 C4 0.5(17)
N2 C1 C5 C4 175.8(11)
O2 S1 C7 C12 1.9(10)
O1 S1 C7 C12 -129.2(9)
N2 S1 C7 C12 119.7(9)
O2 S1 C7 C8 -177.2(8)
O1 S1 C7 C8 51.7(9)
N2 S1 C7 C8 -59.3(9)
C12 C7 C8 C9 1.1(15)
S1 C7 C8 C9 -179.8(8)
C12 C7 C8 C13 177.8(11)
S1 C7 C8 C13 -3.1(14)
C7 C8 C9 C10 -1.0(16)
C13 C8 C9 C10 -177.9(10)
C8 C9 C10 C11 1.1(18)
C8 C9 C10 C14 178.7(10)
C9 C10 C11 C12 -1.4(18)
C14 C10 C11 C12 -178.9(10)
C8 C7 C12 C11 -1.3(15)
S1 C7 C12 C11 179.7(8)
C8 C7 C12 C15 -176.8(10)
S1 C7 C12 C15 4.1(16)
C10 C11 C12 C7 1.5(17)
C10 C11 C12 C15 177.5(10)
O4 S2 N4 C16 -56.5(9)
O3 S2 N4 C16 177.7(8)
C22 S2 N4 C16 63.9(9)
C17 N3 C16 N4 176.3(9)
C17 N3 C16 C20 -0.2(15)
S2 N4 C16 N3 -179.1(7)
S2 N4 C16 C20 -3.5(17)
C16 N3 C17 C18 -1.9(16)
C16 N3 C17 C21 -177.8(10)
N3 C17 C18 C19 3.1(17)
C21 C17 C18 C19 178.8(11)
C17 C18 C19 C20 -2.3(19)
C18 C19 C20 C16 0.1(19)
N3 C16 C20 C19 1.1(17)
N4 C16 C20 C19 -174.5(12)
O4 S2 C22 C27 -7.5(10)
O3 S2 C22 C27 118.4(9)
N4 S2 C22 C27 -130.1(9)
O4 S2 C22 C23 174.8(8)
O3 S2 C22 C23 -59.3(9)
N4 S2 C22 C23 52.2(9)
C27 C22 C23 C24 1.8(16)
S2 C22 C23 C24 179.4(7)
C27 C22 C23 C28 -177.1(10)
S2 C22 C23 C28 0.5(16)
C22 C23 C24 C25 -0.5(16)
C28 C23 C24 C25 178.5(12)
C23 C24 C25 C26 -2.2(18)
C23 C24 C25 C29 174.3(10)
C24 C25 C26 C27 3.8(18)
C29 C25 C26 C27 -172.7(11)
C25 C26 C27 C22 -2.6(17)
C25 C26 C27 C30 176.9(10)
C23 C22 C27 C26 -0.3(16)
S2 C22 C27 C26 -177.9(8)
C23 C22 C27 C30 -179.7(10)
S2 C22 C27 C30 2.8(15)
